data_9011939
loop_
_publ_author_name
'Gurbanova, O. A.'
'Rastsvetaeva, R. K.'
'Pekov, I. V.'
'Turchkova, A. G.'

_publ_section_title
;
 Crystal structure of strontium-rich thomsonite
;
_journal_name_full 'Doklady Akademii Nauk SSSR'
_journal_page_first 387
_journal_page_last 390
_journal_volume 376
_journal_year 2001
_chemical_compound_source 'Khibiny alkaline massif, Kola peninsula, Russia'
_chemical_formula_sum 'Al4.8 Ca1.28 H9.46 Na1.2 O26 Si5.2 Sr0.52'
_chemical_name_mineral Thomsonite-Sr
_space_group_IT_number 52
_symmetry_space_group_name_Hall '-P 2ab 2c'
_symmetry_space_group_name_H-M 'P c n n'
_cell_angle_alpha 90
_cell_angle_beta 90
_cell_angle_gamma 90
_cell_formula_units_Z 4
_cell_length_a 13.050
_cell_length_b 13.123
_cell_length_c 13.241
_cell_volume 2267.589
_database_code_amcsd 0012495
_exptl_crystal_density_diffrn 2.418
_cod_original_formula_sum 'Na1.2 Ca1.28 Sr.52 Si5.2 Al4.8 O26 H9.46'
_cod_database_code 9011939

loop_
_space_group_symop_operation_xyz
x,y,z
1/2+x,1/2-y,1/2+z
1/2-x,1/2+y,1/2-z
1/2+x,1/2+y,-z
1/2-x,1/2-y,z
-x,y,1/2+z
x,-y,1/2-z
-x,-y,-z

loop_
_atom_site_label
_atom_site_fract_x
_atom_site_fract_y
_atom_site_fract_z
_atom_site_occupancy
_atom_site_U_iso_or_equiv
_atom_site_type_symbol
_atom_site_attached_hydrogens
NaM 0.50610 0.05780 0.36130 0.60000 0.01469 Na 0
CaM 0.50610 0.05780 0.36130 0.40000 0.01469 Ca 0
Sr 0.50000 0.50000 0.50000 0.52000 0.02102 Sr 0
Ca 0.03160 0.00300 0.00200 0.24000 0.02533 Ca 0
Si1 0.25000 0.25000 0.69060 1.00000 0.00836 Si 0
Si2 0.30440 0.11280 0.00240 1.00000 0.00697 Si 0
Si3 0.38410 0.30620 0.37540 1.00000 0.01140 Si 0
Al1 0.75000 0.25000 0.68740 0.96000 0.01393 Al 0
SiAl1 0.75000 0.25000 0.68740 0.04000 0.01393 Si 0
Al2 0.30380 0.12020 0.49310 0.96000 0.01456 Al 0
SiAl2 0.30380 0.12020 0.49310 0.04000 0.01456 Si 0
Al3 0.62340 0.30940 0.38260 0.96000 0.01102 Al 0
SiAl3 0.62340 0.30940 0.38260 0.04000 0.01102 Si 0
O1 0.31420 0.16860 0.61850 1.00000 0.02026 O 0
O2 0.69670 0.15850 0.61330 1.00000 0.01520 O 0
O3 0.32990 0.31900 0.75650 1.00000 0.01646 O 0
O4 0.65700 0.30340 0.76250 1.00000 0.01013 O 0
O5 0.36040 0.00490 0.49600 1.00000 0.01393 O 0
O6 0.63110 0.18230 0.42390 1.00000 0.02406 O 0
O7 0.38520 0.18890 0.41860 1.00000 0.01267 O 0
O8 0.81470 0.10390 0.45980 1.00000 0.02153 O 0
O9 0.17990 0.11960 0.45330 1.00000 0.01520 O 0
O10 0.99530 0.14720 0.88160 1.00000 0.01267 O 0
Wat1 0.50700 0.12590 0.18770 1.00000 0.02913 O 2
Wat2 0.00800 0.11230 0.14340 1.00000 0.03546 O 2
Wat3 0.65180 0.00000 0.75000 1.00000 0.02786 O 2
Wat4 0.34380 0.00000 0.75000 1.00000 0.04306 O 2

loop_
_cod_changelog_entry_id
_cod_changelog_entry_author
_cod_changelog_entry_date
_cod_changelog_entry_text
1
;cod-tools version 3.8.0
Id: cif_guess_AMCSD_atom_types 9581 2023-05-17 12:35:41Z saulius
;
2023-05-18T11:41:52+03:00
;Derived atom types and hydrogen counts
from atom names that follow the AMCSD naming convention
(Wat == water, O-H == hydroxyl).
;

loop_
_cod_related_entry_id
_cod_related_entry_database
_cod_related_entry_code
1 AMCSD 0012495

_cod_duplicate_entry 1526220
